data_4103174
loop_
_publ_author_name
'Stefan Pfirrmann'
'Christian Limberg'
'Christian Herwig'
'Christina Knispel'
'Beatrice Braun'
'Eckhard Bill'
'Reinhard St\"osser'

_publ_section_title
;
 A Reduced \b-Diketiminato-Ligated Ni3H4 Unit Catalyzing H/D Exchange
;
_journal_name_full 'Journal of the American Chemical Society'
_journal_page_first 13684
_journal_page_last 13691
_journal_paper_doi 10.1021/ja106266v
_journal_volume 132
_journal_year 2010
_chemical_formula_moiety ' C58 H86 K2 N4 Ni3, C6 H14'
_chemical_formula_sum 'C64 H100 K2 N4 Ni3'
_chemical_formula_weight 1179.81
_chemical_name_systematic
; 
 ? 
;
_space_group_IT_number 12
_symmetry_cell_setting monoclinic
_symmetry_space_group_name_Hall '-C 2y'
_symmetry_space_group_name_H-M 'C 1 2/m 1'
_atom_sites_solution_hydrogens geom
_atom_sites_solution_primary direct
_atom_sites_solution_secondary difmap
_audit_creation_method SHELXL-97
_cell_angle_alpha 90.00
_cell_angle_beta 124.252(3)
_cell_angle_gamma 90.00
_cell_formula_units_Z 2
_cell_length_a 15.9902(8)
_cell_length_b 19.8449(6)
_cell_length_c 12.4857(6)
_cell_measurement_reflns_used 2000
_cell_measurement_temperature 100(2)
_cell_measurement_theta_max 25
_cell_measurement_theta_min 5
_cell_volume 3274.9(3)
_computing_structure_refinement 'SHELXL-97 (Sheldrick, 1997)'
_computing_structure_solution 'SHELXS-97 (Sheldrick, 1990)'
_diffrn_ambient_temperature 100(2)
_diffrn_measured_fraction_theta_full .999
_diffrn_measured_fraction_theta_max .997
_diffrn_radiation_monochromator graphite
_diffrn_radiation_source 'fine-focus sealed tube'
_diffrn_radiation_type MoK\a
_diffrn_radiation_wavelength 0.71073
_diffrn_reflns_av_R_equivalents 0.0362
_diffrn_reflns_av_sigmaI/netI 0.0457
_diffrn_reflns_limit_h_max 18
_diffrn_reflns_limit_h_min -22
_diffrn_reflns_limit_k_max 28
_diffrn_reflns_limit_k_min -28
_diffrn_reflns_limit_l_max 17
_diffrn_reflns_limit_l_min 0
_diffrn_reflns_number 9965
_diffrn_reflns_theta_full 25.00
_diffrn_reflns_theta_max 30.50
_diffrn_reflns_theta_min 2.56
_exptl_absorpt_coefficient_mu 1.019
_exptl_absorpt_correction_T_max 0.9229
_exptl_absorpt_correction_T_min 0.7920
_exptl_absorpt_correction_type numerical
_exptl_crystal_density_diffrn 1.196
_exptl_crystal_density_method 'not measured'
_exptl_crystal_description plate
_exptl_crystal_F_000 1268
_exptl_crystal_size_max 0.24
_exptl_crystal_size_mid 0.20
_exptl_crystal_size_min 0.08
_refine_diff_density_max .690
_refine_diff_density_min -.554
_refine_diff_density_rms .059
_refine_ls_extinction_coef 0.00068(11)
_refine_ls_extinction_expression Fc^*^=kFc[1+0.001xFc^2^\l^3^/sin(2\q)]^-1/4^
_refine_ls_extinction_method SHELXL
_refine_ls_goodness_of_fit_ref 0.993
_refine_ls_hydrogen_treatment mixed
_refine_ls_matrix_type full
_refine_ls_number_parameters 184
_refine_ls_number_reflns 5122
_refine_ls_number_restraints 0
_refine_ls_restrained_S_all 0.993
_refine_ls_R_factor_all 0.0557
_refine_ls_R_factor_gt 0.0361
_refine_ls_shift/su_max 0.000
_refine_ls_shift/su_mean 0.000
_refine_ls_structure_factor_coef Fsqd
_refine_ls_weighting_details 'calc w=1/[\s^2^(Fo^2^)+(0.0354P)^2^+0.0000P] where P=(Fo^2^+2Fc^2^)/3'
_refine_ls_weighting_scheme calc
_refine_ls_wR_factor_gt 0.0706
_refine_ls_wR_factor_ref 0.0754
_reflns_number_gt 4013
_reflns_number_total 5122
_reflns_threshold_expression >2sigma(I)
_cod_data_source_file ja106266v_si_003.cif
_cod_data_source_block chris160
_cod_original_cell_volume 3274.9(2)
_cod_original_sg_symbol_H-M 'C 2/m'
_cod_database_code 4103174

loop_
_symmetry_equiv_pos_as_xyz
'x, y, z'
'-x, y, -z'
'x+1/2, y+1/2, z'
'-x+1/2, y+1/2, -z'
'-x, -y, -z'
'x, -y, z'
'-x+1/2, -y+1/2, -z'
'x+1/2, -y+1/2, z'

loop_
_atom_site_label
_atom_site_type_symbol
_atom_site_fract_x
_atom_site_fract_y
_atom_site_fract_z
_atom_site_U_iso_or_equiv
_atom_site_adp_type
_atom_site_occupancy
_atom_site_symmetry_multiplicity
_atom_site_calc_flag
_atom_site_refinement_flags
C1 C 0.66064(13) 0.30110(8) 0.21611(15) 0.0280(3) Uani 1 1 d .
H1A H 0.6646 0.2923 0.2961 0.042 Uiso 1 1 calc R
H1B H 0.6415 0.3482 0.1904 0.042 Uiso 1 1 calc R
H1C H 0.7267 0.2925 0.2308 0.042 Uiso 1 1 calc R
C2 C 0.58223(10) 0.25535(7) 0.10975(12) 0.0171(3) Uani 1 1 d .
C3 C 0.5000 0.28639(10) 0.0000 0.0197(4) Uani 1 2 d S
H3 H 0.5000 0.3343 0.0000 0.024 Uiso 1 2 calc SR
C4 C 0.67949(10) 0.16325(7) 0.24086(12) 0.0153(2) Uani 1 1 d .
C5 C 0.67248(10) 0.14918(7) 0.34643(12) 0.0166(3) Uani 1 1 d .
C6 C 0.75611(10) 0.12131(8) 0.45894(12) 0.0199(3) Uani 1 1 d .
H6 H 0.7516 0.1112 0.5299 0.024 Uiso 1 1 calc R
C7 C 0.84552(11) 0.10810(8) 0.46926(13) 0.0215(3) Uani 1 1 d .
H7 H 0.9017 0.0892 0.5465 0.026 Uiso 1 1 calc R
C8 C 0.85195(10) 0.12290(8) 0.36530(13) 0.0215(3) Uani 1 1 d .
H8 H 0.9133 0.1142 0.3725 0.026 Uiso 1 1 calc R
C9 C 0.77010(10) 0.15037(7) 0.25035(13) 0.0177(3) Uani 1 1 d .
C10 C 0.77899(12) 0.16493(9) 0.13773(15) 0.0261(3) Uani 1 1 d .
H10 H 0.7178 0.1914 0.0723 0.031 Uiso 1 1 calc R
C11 C 0.7780(2) 0.10006(13) 0.0727(2) 0.0539(6) Uani 1 1 d .
H11A H 0.7807 0.1107 -0.0019 0.081 Uiso 1 1 calc R
H11B H 0.7159 0.0750 0.0434 0.081 Uiso 1 1 calc R
H11C H 0.8369 0.0726 0.1346 0.081 Uiso 1 1 calc R
C12 C 0.87149(15) 0.20793(13) 0.1784(2) 0.0469(5) Uani 1 1 d .
H12A H 0.8717 0.2188 0.1020 0.070 Uiso 1 1 calc R
H12B H 0.9331 0.1829 0.2409 0.070 Uiso 1 1 calc R
H12C H 0.8691 0.2497 0.2185 0.070 Uiso 1 1 calc R
C13 C 0.57589(11) 0.16392(9) 0.33811(14) 0.0228(3) Uani 1 1 d .
H13 H 0.5327 0.1932 0.2606 0.027 Uiso 1 1 calc R
C14 C 0.59673(14) 0.20257(11) 0.45653(17) 0.0366(4) Uani 1 1 d .
H14A H 0.5329 0.2200 0.4395 0.055 Uiso 1 1 calc R
H14B H 0.6426 0.2402 0.4746 0.055 Uiso 1 1 calc R
H14C H 0.6281 0.1723 0.5315 0.055 Uiso 1 1 calc R
C15 C 0.51727(15) 0.09928(12) 0.3171(2) 0.0454(5) Uani 1 1 d .
H15A H 0.4524 0.1102 0.3040 0.068 Uiso 1 1 calc R
H15B H 0.5566 0.0701 0.3932 0.068 Uiso 1 1 calc R
H15C H 0.5051 0.0758 0.2404 0.068 Uiso 1 1 calc R
C16 C 0.7227(4) 0.5000 0.2635(5) 0.0748(13) Uani 1 2 d S
H16A H 0.7502 0.4873 0.3534 0.112 Uiso 0.50 1 d PR
H16B H 0.7467 0.5451 0.2615 0.112 Uiso 0.50 1 d PR
H16C H 0.7454 0.4675 0.2257 0.112 Uiso 0.50 1 d PR
C17 C 0.6086(4) 0.5000 0.1862(5) 0.0660(12) Uani 1 2 d S
H17A H 0.5862 0.5403 0.2103 0.079 Uiso 0.50 1 calc PR
H17B H 0.5862 0.4597 0.2103 0.079 Uiso 0.50 1 calc PR
C18 C 0.5570(3) 0.5000 0.0400(4) 0.0594(11) Uani 1 2 d S
H18A H 0.5800 0.5402 0.0164 0.071 Uiso 0.50 1 calc PR
H18B H 0.5800 0.4598 0.0164 0.071 Uiso 0.50 1 calc PR
N1 N 0.59333(8) 0.18886(6) 0.12335(10) 0.0151(2) Uani 1 1 d .
K1 K 0.70324(4) 0.0000 0.27364(4) 0.02942(12) Uani 1 2 d S
Ni1 Ni 0.5000 0.124018(13) 0.0000 0.01871(7) Uani 1 2 d S
Ni2 Ni 0.5000 0.0000 0.0000 0.03428(13) Uani 1 4 d S
H H 0.5657(19) -0.0570(13) 0.076(3) 0.063(8) Uiso 1 1 d .

loop_
_atom_site_aniso_label
_atom_site_aniso_U_11
_atom_site_aniso_U_22
_atom_site_aniso_U_33
_atom_site_aniso_U_23
_atom_site_aniso_U_13
_atom_site_aniso_U_12
C1 0.0288(8) 0.0155(7) 0.0209(7) -0.0024(6) 0.0026(6) -0.0025(6)
C2 0.0182(6) 0.0147(7) 0.0136(5) -0.0024(5) 0.0060(5) -0.0024(5)
C3 0.0220(9) 0.0109(9) 0.0175(8) 0.000 0.0060(7) 0.000
C4 0.0146(6) 0.0130(6) 0.0119(5) -0.0014(4) 0.0035(4) -0.0018(5)
C5 0.0169(6) 0.0180(7) 0.0121(5) -0.0037(5) 0.0064(5) -0.0013(5)
C6 0.0220(6) 0.0211(7) 0.0113(5) -0.0007(5) 0.0062(5) -0.0012(6)
C7 0.0175(6) 0.0209(7) 0.0148(6) 0.0008(5) 0.0022(5) 0.0007(5)
C8 0.0130(6) 0.0244(8) 0.0214(6) 0.0008(6) 0.0061(5) -0.0005(5)
C9 0.0153(6) 0.0192(7) 0.0159(5) 0.0002(5) 0.0073(5) -0.0029(5)
C10 0.0215(7) 0.0362(9) 0.0225(7) 0.0047(6) 0.0136(6) -0.0013(6)
C11 0.0827(17) 0.0557(14) 0.0451(12) -0.0097(10) 0.0492(13) -0.0069(13)
C12 0.0354(10) 0.0670(16) 0.0438(10) 0.0108(10) 0.0256(9) -0.0119(10)
C13 0.0204(7) 0.0302(8) 0.0174(6) -0.0027(6) 0.0104(5) 0.0023(6)
C14 0.0348(9) 0.0512(12) 0.0311(8) -0.0123(8) 0.0230(7) -0.0003(8)
C15 0.0291(9) 0.0494(13) 0.0628(13) -0.0165(10) 0.0290(10) -0.0135(9)
C16 0.118(4) 0.0283(18) 0.112(4) 0.000 0.086(3) 0.000
C17 0.118(4) 0.0201(15) 0.113(3) 0.000 0.097(3) 0.000
C18 0.107(3) 0.0229(14) 0.107(3) 0.000 0.096(3) 0.000
N1 0.0146(5) 0.0139(6) 0.0105(5) -0.0007(4) 0.0032(4) -0.0001(4)
K1 0.0292(2) 0.0152(2) 0.0207(2) 0.000 -0.00003(18) 0.000
Ni1 0.01776(13) 0.01063(13) 0.01174(11) 0.000 -0.00141(9) 0.000
Ni2 0.0312(2) 0.01013(19) 0.02095(19) 0.000 -0.00991(16) 0.000

loop_
_atom_type_symbol
_atom_type_description
_atom_type_scat_dispersion_real
_atom_type_scat_dispersion_imag
_atom_type_scat_source
C C .0033 .0016 'International Tables Vol C Tables 4.2.6.8 and 6.1.1.4'
H H .0000 .0000 'International Tables Vol C Tables 4.2.6.8 and 6.1.1.4'
N N .0061 .0033 'International Tables Vol C Tables 4.2.6.8 and 6.1.1.4'
K K .2009 .2494 'International Tables Vol C Tables 4.2.6.8 and 6.1.1.4'
Ni Ni .3393 1.1124 'International Tables Vol C Tables 4.2.6.8 and 6.1.1.4'

loop_
_geom_angle_atom_site_label_1
_geom_angle_atom_site_label_2
_geom_angle_atom_site_label_3
_geom_angle
_geom_angle_site_symmetry_1
_geom_angle_site_symmetry_3
C2 C1 H1A 109.5 . .
C2 C1 H1B 109.5 . .
H1A C1 H1B 109.5 . .
C2 C1 H1C 109.5 . .
H1A C1 H1C 109.5 . .
H1B C1 H1C 109.5 . .
N1 C2 C3 123.12(13) . .
N1 C2 C1 119.91(12) . .
C3 C2 C1 116.97(14) . .
C2 C3 C2 127.77(19) 2_655 .
C2 C3 H3 116.1 2_655 .
C2 C3 H3 116.1 . .
C9 C4 C5 120.24(12) . .
C9 C4 N1 120.22(12) . .
C5 C4 N1 119.51(12) . .
C9 C4 K1 76.56(8) . .
C5 C4 K1 75.60(8) . .
N1 C4 K1 117.39(8) . .
C6 C5 C4 118.86(12) . .
C6 C5 C13 120.43(12) . .
C4 C5 C13 120.70(12) . .
C6 C5 K1 72.99(8) . .
C4 C5 K1 79.23(8) . .
C13 C5 K1 118.04(9) . .
C7 C6 C5 121.44(12) . .
C7 C6 K1 75.94(8) . .
C5 C6 K1 81.54(8) . .
C7 C6 H6 119.3 . .
C5 C6 H6 119.3 . .
K1 C6 H6 113.5 . .
C6 C7 C8 119.19(12) . .
C6 C7 K1 78.18(8) . .
C8 C7 K1 79.42(9) . .
C6 C7 H7 120.4 . .
C8 C7 H7 120.4 . .
K1 C7 H7 112.6 . .
C7 C8 C9 121.49(13) . .
C7 C8 K1 74.77(9) . .
C9 C8 K1 81.33(8) . .
C7 C8 H8 119.3 . .
C9 C8 H8 119.3 . .
K1 C8 H8 115.0 . .
C8 C9 C4 118.76(12) . .
C8 C9 C10 120.22(13) . .
C4 C9 C10 121.02(12) . .
C8 C9 K1 73.39(9) . .
C4 C9 K1 78.40(8) . .
C10 C9 K1 117.79(10) . .
C11 C10 C9 110.86(15) . .
C11 C10 C12 111.62(17) . .
C9 C10 C12 112.11(14) . .
C11 C10 H10 107.3 . .
C9 C10 H10 107.3 . .
C12 C10 H10 107.3 . .
C10 C11 H11A 109.5 . .
C10 C11 H11B 109.5 . .
H11A C11 H11B 109.5 . .
C10 C11 H11C 109.5 . .
H11A C11 H11C 109.5 . .
H11B C11 H11C 109.5 . .
C10 C12 H12A 109.5 . .
C10 C12 H12B 109.5 . .
H12A C12 H12B 109.5 . .
C10 C12 H12C 109.5 . .
H12A C12 H12C 109.5 . .
H12B C12 H12C 109.5 . .
C5 C13 C15 110.71(14) . .
C5 C13 C14 111.82(13) . .
C15 C13 C14 111.60(15) . .
C5 C13 H13 107.5 . .
C15 C13 H13 107.5 . .
C14 C13 H13 107.5 . .
C13 C14 H14A 109.5 . .
C13 C14 H14B 109.5 . .
H14A C14 H14B 109.5 . .
C13 C14 H14C 109.5 . .
H14A C14 H14C 109.5 . .
H14B C14 H14C 109.5 . .
C13 C15 H15A 109.5 . .
C13 C15 H15B 109.5 . .
H15A C15 H15B 109.5 . .
C13 C15 H15C 109.5 . .
H15A C15 H15C 109.5 . .
H15B C15 H15C 109.5 . .
C17 C16 H16A 109.5 . .
C17 C16 H16B 109.5 . .
H16A C16 H16B 109.5 . .
C17 C16 H16C 109.4 . .
H16A C16 H16C 109.5 . .
H16B C16 H16C 109.5 . .
C16 C17 C18 114.3(3) . .
C16 C17 H17A 108.7 . .
C18 C17 H17A 108.7 . .
C16 C17 H17B 108.7 . .
C18 C17 H17B 108.7 . .
H17A C17 H17B 107.6 . .
C18 C18 C17 115.6(3) 5_665 .
C18 C18 H18A 108.4 5_665 .
C17 C18 H18A 108.4 . .
C18 C18 H18B 108.4 5_665 .
C17 C18 H18B 108.4 . .
H18A C18 H18B 107.4 . .
C2 N1 C4 117.86(11) . .
C2 N1 Ni1 125.20(9) . .
C4 N1 Ni1 116.89(9) . .
C7 K1 C7 88.28(6) 6 .
C7 K1 C6 25.88(4) 6 6
C7 K1 C6 100.32(4) . 6
C7 K1 C6 100.32(4) 6 .
C7 K1 C6 25.88(4) . .
C6 K1 C6 101.52(5) 6 .
C7 K1 Ni2 135.85(3) 6 .
C7 K1 Ni2 135.85(3) . .
C6 K1 Ni2 119.63(3) 6 .
C6 K1 Ni2 119.63(3) . .
C7 K1 C8 100.50(4) 6 .
C7 K1 C8 25.81(4) . .
C6 K1 C8 119.84(4) 6 .
C6 K1 C8 45.08(4) . .
Ni2 K1 C8 120.51(3) . .
C7 K1 C8 25.81(4) 6 6
C7 K1 C8 100.50(4) . 6
C6 K1 C8 45.08(4) 6 6
C6 K1 C8 119.84(4) . 6
Ni2 K1 C8 120.51(3) . 6
C8 K1 C8 102.00(6) . 6
C7 K1 C5 45.31(4) 6 6
C7 K1 C5 125.41(4) . 6
C6 K1 C5 25.46(3) 6 6
C6 K1 C5 121.57(4) . 6
Ni2 K1 C5 94.52(2) . 6
C8 K1 C5 144.85(4) . 6
C8 K1 C5 52.15(4) 6 6
C7 K1 C5 125.41(4) 6 .
C7 K1 C5 45.31(4) . .
C6 K1 C5 121.57(4) 6 .
C6 K1 C5 25.47(3) . .
Ni2 K1 C5 94.52(2) . .
C8 K1 C5 52.15(4) . .
C8 K1 C5 144.85(4) 6 .
C5 K1 C5 134.10(5) 6 .
C7 K1 C9 125.40(4) 6 .
C7 K1 C9 45.21(4) . .
C6 K1 C9 144.64(4) 6 .
C6 K1 C9 52.25(4) . .
Ni2 K1 C9 95.44(2) . .
C8 K1 C9 25.28(3) . .
C8 K1 C9 121.89(4) 6 .
C5 K1 C9 170.04(4) 6 .
C5 K1 C9 44.56(3) . .
C7 K1 C9 45.21(4) 6 6
C7 K1 C9 125.40(4) . 6
C6 K1 C9 52.25(4) 6 6
C6 K1 C9 144.64(4) . 6
Ni2 K1 C9 95.44(2) . 6
C8 K1 C9 121.89(4) . 6
C8 K1 C9 25.28(3) 6 6
C5 K1 C9 44.56(3) 6 6
C5 K1 C9 170.04(4) . 6
C9 K1 C9 134.35(5) . 6
C7 K1 C4 52.37(4) 6 6
C7 K1 C4 140.65(4) . 6
C6 K1 C4 44.57(3) 6 6
C6 K1 C4 145.75(4) . 6
Ni2 K1 C4 83.49(2) . 6
C8 K1 C4 145.97(4) . 6
C8 K1 C4 44.31(4) 6 6
C5 K1 C4 25.18(3) 6 6
C5 K1 C4 157.64(4) . 6
C9 K1 C4 157.75(4) . 6
C9 K1 C4 25.04(3) 6 6
C7 K1 H 108.6(6) 6 .
C7 K1 H 163.0(6) . .
C6 K1 H 96.0(6) 6 .
C6 K1 H 144.6(6) . .
Ni2 K1 H 27.5(6) . .
C8 K1 H 141.9(6) . .
C8 K1 H 94.3(6) 6 .
C5 K1 H 70.6(6) 6 .
C5 K1 H 120.8(6) . .
C9 K1 H 119.1(6) . .
C9 K1 H 69.0(6) 6 .
C4 K1 H 56.2(6) 6 .
N1 Ni1 N1 95.58(7) 2_655 .
N1 Ni1 Ni2 132.21(3) 2_655 .
N1 Ni1 Ni2 132.21(3) . .
N1 Ni1 K1 80.48(3) 2_655 5_655
N1 Ni1 K1 175.98(4) . 5_655
Ni2 Ni1 K1 51.735(6) . 5_655
N1 Ni1 K1 175.98(4) 2_655 .
N1 Ni1 K1 80.48(3) . .
Ni2 Ni1 K1 51.735(5) . .
K1 Ni1 K1 103.470(11) 5_655 .
Ni1 Ni2 Ni1 180.0 5_655 .
Ni1 Ni2 K1 90.0 5_655 5_655
Ni1 Ni2 K1 90.0 . 5_655
Ni1 Ni2 K1 90.0 5_655 .
Ni1 Ni2 K1 90.0 . .
K1 Ni2 K1 180.0 5_655 .
Ni1 Ni2 H 39.7(10) 5_655 .
Ni1 Ni2 H 140.3(10) . .
K1 Ni2 H 129.2(10) 5_655 .
K1 Ni2 H 50.8(10) . .

loop_
_geom_bond_atom_site_label_1
_geom_bond_atom_site_label_2
_geom_bond_distance
_geom_bond_site_symmetry_2
C1 C2 1.512(2) .
C1 H1A 0.9800 .
C1 H1B 0.9800 .
C1 H1C 0.9800 .
C2 N1 1.3295(18) .
C2 C3 1.3992(16) .
C3 C2 1.3992(16) 2_655
C3 H3 0.9500 .
C4 C9 1.4092(19) .
C4 C5 1.4121(18) .
C4 N1 1.4260(17) .
C4 K1 3.2608(14) .
C5 C6 1.3975(18) .
C5 C13 1.517(2) .
C5 K1 3.2150(14) .
C6 C7 1.386(2) .
C6 K1 3.1082(15) .
C6 H6 0.9500 .
C7 C8 1.390(2) .
C7 K1 3.0804(15) .
C7 H7 0.9500 .
C8 C9 1.3984(19) .
C8 K1 3.1383(15) .
C8 H8 0.9500 .
C9 C10 1.5184(19) .
C9 K1 3.2376(15) .
C10 C11 1.518(3) .
C10 C12 1.526(2) .
C10 H10 1.0000 .
C11 H11A 0.9800 .
C11 H11B 0.9800 .
C11 H11C 0.9800 .
C12 H12A 0.9800 .
C12 H12B 0.9800 .
C12 H12C 0.9800 .
C13 C15 1.522(3) .
C13 C14 1.527(2) .
C13 H13 1.0000 .
C14 H14A 0.9800 .
C14 H14B 0.9800 .
C14 H14C 0.9800 .
C15 H15A 0.9800 .
C15 H15B 0.9800 .
C15 H15C 0.9800 .
C16 C17 1.510(6) .
C16 H16A 0.9800 .
C16 H16B 0.9800 .
C16 H16C 0.9800 .
C17 C18 1.522(6) .
C17 H17A 0.9900 .
C17 H17B 0.9900 .
C18 C18 1.507(8) 5_665
C18 H18A 0.9900 .
C18 H18B 0.9900 .
N1 Ni1 1.9151(11) .
K1 C7 3.0804(15) 6
K1 C6 3.1082(15) 6
K1 Ni2 3.1202(5) .
K1 C8 3.1383(15) 6
K1 C5 3.2149(14) 6
K1 C9 3.2376(15) 6
K1 C4 3.2608(14) 6
K1 H 2.47(3) .
Ni1 N1 1.9151(11) 2_655
Ni1 Ni2 2.4611(3) .
Ni1 K1 3.9741(4) 5_655
Ni2 Ni1 2.4611(3) 5_655
Ni2 K1 3.1202(5) 5_655
Ni2 H 1.47(3) .

loop_
_geom_torsion_atom_site_label_1
_geom_torsion_atom_site_label_2
_geom_torsion_atom_site_label_3
_geom_torsion_atom_site_label_4
_geom_torsion
_geom_torsion_site_symmetry_1
_geom_torsion_site_symmetry_4
N1 C2 C3 C2 0.67(10) . 2_655
C1 C2 C3 C2 -179.22(14) . 2_655
C9 C4 C5 C6 -1.1(2) . .
N1 C4 C5 C6 177.19(13) . .
K1 C4 C5 C6 63.59(12) . .
C9 C4 C5 C13 178.99(13) . .
N1 C4 C5 C13 -2.7(2) . .
K1 C4 C5 C13 -116.33(13) . .
C9 C4 C5 K1 -64.68(12) . .
N1 C4 C5 K1 113.60(12) . .
C4 C5 C6 C7 0.8(2) . .
C13 C5 C6 C7 -179.28(14) . .
K1 C5 C6 C7 67.74(13) . .
C4 C5 C6 K1 -66.94(12) . .
C13 C5 C6 K1 112.98(13) . .
C5 C6 C7 C8 -0.1(2) . .
K1 C6 C7 C8 70.62(13) . .
C5 C6 C7 K1 -70.68(13) . .
C6 C7 C8 C9 -0.4(2) . .
K1 C7 C8 C9 69.52(14) . .
C6 C7 C8 K1 -69.94(13) . .
C7 C8 C9 C4 0.1(2) . .
K1 C8 C9 C4 66.23(12) . .
C7 C8 C9 C10 -179.02(15) . .
K1 C8 C9 C10 -112.91(13) . .
C7 C8 C9 K1 -66.11(14) . .
C5 C4 C9 C8 0.6(2) . .
N1 C4 C9 C8 -177.63(13) . .
K1 C4 C9 C8 -63.54(13) . .
C5 C4 C9 C10 179.78(14) . .
N1 C4 C9 C10 1.5(2) . .
K1 C4 C9 C10 115.59(14) . .
C5 C4 C9 K1 64.19(12) . .
N1 C4 C9 K1 -114.08(12) . .
C8 C9 C10 C11 72.8(2) . .
C4 C9 C10 C11 -106.34(19) . .
K1 C9 C10 C11 -13.38(18) . .
C8 C9 C10 C12 -52.7(2) . .
C4 C9 C10 C12 128.17(17) . .
K1 C9 C10 C12 -138.87(14) . .
C6 C5 C13 C15 -76.28(18) . .
C4 C5 C13 C15 103.64(17) . .
K1 C5 C13 C15 9.63(16) . .
C6 C5 C13 C14 48.9(2) . .
C4 C5 C13 C14 -131.23(16) . .
K1 C5 C13 C14 134.76(13) . .
C16 C17 C18 C18 180.0 . 5_665
C3 C2 N1 C4 -178.83(11) . .
C1 C2 N1 C4 1.1(2) . .
C3 C2 N1 Ni1 -1.24(19) . .
C1 C2 N1 Ni1 178.64(11) . .
C9 C4 N1 C2 -90.95(16) . .
C5 C4 N1 C2 90.77(16) . .
K1 C4 N1 C2 179.12(10) . .
C9 C4 N1 Ni1 91.26(14) . .
C5 C4 N1 Ni1 -87.02(14) . .
K1 C4 N1 Ni1 1.34(12) . .
C6 C7 K1 C7 -118.18(8) . 6
C8 C7 K1 C7 118.73(8) . 6
C6 C7 K1 C6 -95.15(9) . 6
C8 C7 K1 C6 141.75(9) . 6
C8 C7 K1 C6 -123.09(13) . .
C6 C7 K1 Ni2 60.19(10) . .
C8 C7 K1 Ni2 -62.90(10) . .
C6 C7 K1 C8 123.09(13) . .
C6 C7 K1 C8 -141.03(8) . 6
C8 C7 K1 C8 95.88(10) . 6
C6 C7 K1 C5 -90.37(9) . 6
C8 C7 K1 C5 146.54(8) . 6
C6 C7 K1 C5 29.49(8) . .
C8 C7 K1 C5 -93.60(9) . .
C6 C7 K1 C9 94.00(9) . .
C8 C7 K1 C9 -29.09(8) . .
C6 C7 K1 C9 -145.80(8) . 6
C8 C7 K1 C9 91.10(9) . 6
C6 C7 K1 C4 -118.21(9) . 6
C8 C7 K1 C4 118.70(9) . 6
C7 C6 K1 C7 63.58(9) . 6
C5 C6 K1 C7 -170.90(8) . 6
C5 C6 K1 C7 125.52(13) . .
C7 C6 K1 C6 89.92(9) . 6
C5 C6 K1 C6 -144.56(7) . 6
C7 C6 K1 Ni2 -135.95(8) . .
C5 C6 K1 Ni2 -10.43(9) . .
C7 C6 K1 C8 -31.01(8) . .
C5 C6 K1 C8 94.51(9) . .
C7 C6 K1 C8 45.48(10) . 6
C5 C6 K1 C8 170.99(8) . 6
C7 C6 K1 C5 106.94(9) . 6
C5 C6 K1 C5 -127.55(9) . 6
C7 C6 K1 C5 -125.52(13) . .
C7 C6 K1 C9 -63.55(8) . .
C5 C6 K1 C9 61.96(8) . .
C7 C6 K1 C9 52.33(11) . 6
C5 C6 K1 C9 177.84(8) . 6
C7 C6 K1 C4 96.93(10) . 6
C5 C6 K1 C4 -137.55(9) . 6
C7 C8 K1 C7 -63.05(9) . 6
C9 C8 K1 C7 170.85(8) . 6
C9 C8 K1 C7 -126.10(13) . .
C7 C8 K1 C6 -44.60(10) . 6
C9 C8 K1 C6 -170.70(8) . 6
C7 C8 K1 C6 31.10(8) . .
C9 C8 K1 C6 -95.00(9) . .
C7 C8 K1 Ni2 133.96(8) . .
C9 C8 K1 Ni2 7.87(9) . .
C7 C8 K1 C8 -89.33(9) . 6
C9 C8 K1 C8 144.57(7) . 6
C7 C8 K1 C5 -51.31(12) . 6
C9 C8 K1 C5 -177.41(8) . 6
C7 C8 K1 C5 63.98(8) . .
C9 C8 K1 C5 -62.12(8) . .
C7 C8 K1 C9 126.10(13) . .
C7 C8 K1 C9 -106.28(9) . 6
C9 C8 K1 C9 127.62(10) . 6
C7 C8 K1 C4 -96.42(10) . 6
C9 C8 K1 C4 137.48(9) . 6
C6 C5 K1 C7 11.00(10) . 6
C4 C5 K1 C7 135.89(8) . 6
C13 C5 K1 C7 -104.93(10) . 6
C6 C5 K1 C7 -29.99(8) . .
C4 C5 K1 C7 94.91(9) . .
C13 C5 K1 C7 -145.92(11) . .
C6 C5 K1 C6 41.83(8) . 6
C4 C5 K1 C6 166.72(7) . 6
C13 C5 K1 C6 -74.10(10) . 6
C4 C5 K1 C6 124.89(12) . .
C13 C5 K1 C6 -115.93(14) . .
C6 C5 K1 Ni2 170.92(8) . .
C4 C5 K1 Ni2 -64.19(7) . .
C13 C5 K1 Ni2 54.99(9) . .
C6 C5 K1 C8 -63.37(8) . .
C4 C5 K1 C8 61.52(8) . .
C13 C5 K1 C8 -179.30(11) . .
C6 C5 K1 C8 -13.64(12) . 6
C4 C5 K1 C8 111.25(9) . 6
C13 C5 K1 C8 -129.57(10) . 6
C6 C5 K1 C5 70.17(11) . 6
C4 C5 K1 C5 -164.94(6) . 6
C13 C5 K1 C5 -45.76(13) . 6
C6 C5 K1 C9 -95.92(9) . .
C4 C5 K1 C9 28.98(7) . .
C13 C5 K1 C9 148.15(11) . .
C6 C5 K1 C9 -7.2(3) . 6
C4 C5 K1 C9 117.7(2) . 6
C13 C5 K1 C9 -123.2(2) . 6
C6 C5 K1 C4 87.06(12) . 6
C4 C5 K1 C4 -148.05(12) . 6
C13 C5 K1 C4 -28.87(15) . 6
C8 C9 K1 C7 -11.06(10) . 6
C4 C9 K1 C7 -136.07(8) . 6
C10 C9 K1 C7 104.82(10) . 6
C8 C9 K1 C7 29.72(8) . .
C4 C9 K1 C7 -95.30(9) . .
C10 C9 K1 C7 145.59(12) . .
C8 C9 K1 C6 14.02(12) . 6
C4 C9 K1 C6 -110.99(9) . 6
C10 C9 K1 C6 129.90(10) . 6
C8 C9 K1 C6 63.14(8) . .
C4 C9 K1 C6 -61.88(8) . .
C10 C9 K1 C6 179.01(12) . .
C8 C9 K1 Ni2 -173.20(8) . .
C4 C9 K1 Ni2 61.79(7) . .
C10 C9 K1 Ni2 -57.32(10) . .
C4 C9 K1 C8 -125.01(12) . .
C10 C9 K1 C8 115.88(14) . .
C8 C9 K1 C8 -41.90(8) . 6
C4 C9 K1 C8 -166.92(7) . 6
C10 C9 K1 C8 73.97(11) . 6
C8 C9 K1 C5 8.7(3) . 6
C4 C9 K1 C5 -116.4(2) . 6
C10 C9 K1 C5 124.5(2) . 6
C8 C9 K1 C5 95.88(9) . .
C4 C9 K1 C5 -29.13(7) . .
C10 C9 K1 C5 -148.24(12) . .
C8 C9 K1 C9 -70.13(11) . 6
C4 C9 K1 C9 164.86(6) . 6
C10 C9 K1 C9 45.75(13) . 6
C8 C9 K1 C4 -87.11(12) . 6
C4 C9 K1 C4 147.88(12) . 6
C10 C9 K1 C4 28.77(16) . 6
C2 N1 Ni1 N1 0.61(9) . 2_655
C4 N1 Ni1 N1 178.21(12) . 2_655
C2 N1 Ni1 Ni2 -179.39(9) . .
C4 N1 Ni1 Ni2 -1.79(12) . .
C2 N1 Ni1 K1 11.9(6) . 5_655
C4 N1 Ni1 K1 -170.5(4) . 5_655
C2 N1 Ni1 K1 -178.59(12) . .
C4 N1 Ni1 K1 -0.99(9) . .
C7 K1 Ni1 N1 161.5(6) 6 2_655
C7 K1 Ni1 N1 -9.8(5) . 2_655
C6 K1 Ni1 N1 116.8(5) 6 2_655
C6 K1 Ni1 N1 12.7(5) . 2_655
Ni2 K1 Ni1 N1 169.4(5) . 2_655
C8 K1 Ni1 N1 -32.6(5) . 2_655
C8 K1 Ni1 N1 -139.1(5) 6 2_655
C5 K1 Ni1 N1 139.8(5) 6 2_655
C5 K1 Ni1 N1 15.7(5) . 2_655
C9 K1 Ni1 N1 -36.3(5) . 2_655
C9 K1 Ni1 N1 -161.1(5) 6 2_655
C4 K1 Ni1 N1 169.5(5) 6 2_655
C7 K1 Ni1 N1 172.9(3) 6 .
C7 K1 Ni1 N1 1.57(5) . .
C6 K1 Ni1 N1 128.17(7) 6 .
C6 K1 Ni1 N1 24.10(4) . .
Ni2 K1 Ni1 N1 -179.25(4) . .
C8 K1 Ni1 N1 -21.15(5) . .
C8 K1 Ni1 N1 -127.75(7) 6 .
C5 K1 Ni1 N1 151.23(5) 6 .
C5 K1 Ni1 N1 27.08(5) . .
C9 K1 Ni1 N1 -24.93(5) . .
C9 K1 Ni1 N1 -149.75(5) 6 .
C4 K1 Ni1 N1 -179.07(5) 6 .
C7 K1 Ni1 Ni2 -7.9(3) 6 .
C7 K1 Ni1 Ni2 -179.18(3) . .
C6 K1 Ni1 Ni2 -52.58(6) 6 .
C6 K1 Ni1 Ni2 -156.65(3) . .
C8 K1 Ni1 Ni2 158.09(3) . .
C8 K1 Ni1 Ni2 51.50(6) 6 .
C5 K1 Ni1 Ni2 -29.53(3) 6 .
C5 K1 Ni1 Ni2 -153.67(3) . .
C9 K1 Ni1 Ni2 154.32(3) . .
C9 K1 Ni1 Ni2 29.50(4) 6 .
C4 K1 Ni1 Ni2 0.17(3) 6 .
C7 K1 Ni1 K1 -7.9(3) 6 5_655
C7 K1 Ni1 K1 -179.18(3) . 5_655
C6 K1 Ni1 K1 -52.58(6) 6 5_655
C6 K1 Ni1 K1 -156.65(3) . 5_655
Ni2 K1 Ni1 K1 0.0 . 5_655
C8 K1 Ni1 K1 158.09(3) . 5_655
C8 K1 Ni1 K1 51.50(6) 6 5_655
C5 K1 Ni1 K1 -29.53(3) 6 5_655
C5 K1 Ni1 K1 -153.67(3) . 5_655
C9 K1 Ni1 K1 154.32(3) . 5_655
C9 K1 Ni1 K1 29.50(4) 6 5_655
C4 K1 Ni1 K1 0.18(3) 6 5_655
N1 Ni1 Ni2 Ni1 -64(10) 2_655 5_655
N1 Ni1 Ni2 Ni1 116(10) . 5_655
K1 Ni1 Ni2 Ni1 -65(10) 5_655 5_655
K1 Ni1 Ni2 Ni1 115(10) . 5_655
N1 Ni1 Ni2 K1 1.00(5) 2_655 5_655
N1 Ni1 Ni2 K1 -179.00(5) . 5_655
K1 Ni1 Ni2 K1 180.0 . 5_655
N1 Ni1 Ni2 K1 -179.00(5) 2_655 .
N1 Ni1 Ni2 K1 1.00(5) . .
K1 Ni1 Ni2 K1 180.0 5_655 .
C7 K1 Ni2 Ni1 -1.17(5) 6 5_655
C7 K1 Ni2 Ni1 -178.83(5) . 5_655
C6 K1 Ni2 Ni1 -27.00(3) 6 5_655
C6 K1 Ni2 Ni1 -153.00(3) . 5_655
C8 K1 Ni2 Ni1 154.43(4) . 5_655
C8 K1 Ni2 Ni1 25.57(4) 6 5_655
C5 K1 Ni2 Ni1 -22.52(3) 6 5_655
C5 K1 Ni2 Ni1 -157.48(3) . 5_655
C9 K1 Ni2 Ni1 157.80(3) . 5_655
C9 K1 Ni2 Ni1 22.20(3) 6 5_655
C4 K1 Ni2 Ni1 0.15(3) 6 5_655
C7 K1 Ni2 Ni1 178.83(5) 6 .
C7 K1 Ni2 Ni1 1.17(5) . .
C6 K1 Ni2 Ni1 153.00(3) 6 .
C6 K1 Ni2 Ni1 27.00(3) . .
C8 K1 Ni2 Ni1 -25.57(4) . .
C8 K1 Ni2 Ni1 -154.43(4) 6 .
C5 K1 Ni2 Ni1 157.48(3) 6 .
C5 K1 Ni2 Ni1 22.52(3) . .
C9 K1 Ni2 Ni1 -22.20(3) . .
C9 K1 Ni2 Ni1 -157.80(3) 6 .
C4 K1 Ni2 Ni1 -179.85(3) 6 .
C7 K1 Ni2 K1 88.83(6) 6 5_655
C7 K1 Ni2 K1 -88.83(4) . 5_655
C6 K1 Ni2 K1 63.00(5) 6 5_655
C6 K1 Ni2 K1 -63.00(3) . 5_655
C8 K1 Ni2 K1 -115.57(3) . 5_655
C8 K1 Ni2 K1 115.57(5) 6 5_655
C5 K1 Ni2 K1 67.48(4) 6 5_655
C5 K1 Ni2 K1 -67.48(3) . 5_655
C9 K1 Ni2 K1 -112.20(3) . 5_655
C9 K1 Ni2 K1 112.20(4) 6 5_655
C4 K1 Ni2 K1 90.15(4) 6 5_655
